data_4345640
loop_
_publ_author_name
'Liu, Bo'
'Zhang, Rui'
'Pan, Chun-Yang'
'Jiang, Hai-Long'

_publ_section_title
;
 Unprecedented Li(+) Exchange in an Anionic Metal-Organic Framework:
 Significantly Enhanced Gas Uptake Capacity.
;
_journal_issue 8
_journal_name_full 'Inorganic chemistry'
_journal_page_first 4263
_journal_page_last 4266
_journal_paper_doi 10.1021/acs.inorgchem.7b00538
_journal_volume 56
_journal_year 2017
_chemical_formula_sum 'C24 H9 Li0.5 O12 Zn2'
_chemical_formula_weight 623.52
_chemical_name_systematic
; 
 ? 
;
_space_group_IT_number 15
_symmetry_cell_setting monoclinic
_symmetry_space_group_name_Hall '-C 2yc'
_symmetry_space_group_name_H-M 'C 1 2/c 1'
_atom_sites_solution_hydrogens geom
_atom_sites_solution_primary direct
_atom_sites_solution_secondary difmap
_audit_creation_method SHELXL-97
_cell_angle_alpha 90.00
_cell_angle_beta 94.983(10)
_cell_angle_gamma 90.00
_cell_formula_units_Z 8
_cell_length_a 12.260(6)
_cell_length_b 30.207(15)
_cell_length_c 22.980(11)
_cell_measurement_reflns_used 3026
_cell_measurement_temperature 296(2)
_cell_measurement_theta_max 24.06
_cell_measurement_theta_min 2.43
_cell_volume 8478(7)
_computing_structure_refinement 'SHELXL-97 (Sheldrick, 1997)'
_computing_structure_solution 'SHELXS-97 (Sheldrick, 1990)'
_diffrn_ambient_temperature 296(2)
_diffrn_measured_fraction_theta_full 0.991
_diffrn_measured_fraction_theta_max 0.991
_diffrn_measurement_device_type 'CCD area detector'
_diffrn_measurement_method 'phi and omega scans'
_diffrn_radiation_monochromator graphite
_diffrn_radiation_source 'fine-focus sealed tube'
_diffrn_radiation_type MoK\a
_diffrn_radiation_wavelength 0.71073
_diffrn_reflns_av_R_equivalents 0.0877
_diffrn_reflns_av_sigmaI/netI 0.1364
_diffrn_reflns_limit_h_max 15
_diffrn_reflns_limit_h_min -9
_diffrn_reflns_limit_k_max 37
_diffrn_reflns_limit_k_min -34
_diffrn_reflns_limit_l_max 28
_diffrn_reflns_limit_l_min -27
_diffrn_reflns_number 22371
_diffrn_reflns_theta_full 26.00
_diffrn_reflns_theta_max 26.00
_diffrn_reflns_theta_min 1.78
_exptl_absorpt_coefficient_mu 1.169
_exptl_absorpt_correction_T_max 0.8920
_exptl_absorpt_correction_T_min 0.8534
_exptl_absorpt_correction_type multi-scan
_exptl_absorpt_process_details sadabs
_exptl_crystal_colour colorless
_exptl_crystal_density_diffrn 0.977
_exptl_crystal_density_method 'not measured'
_exptl_crystal_description block
_exptl_crystal_F_000 2484
_exptl_crystal_size_max 0.14
_exptl_crystal_size_mid 0.13
_exptl_crystal_size_min 0.10
_platon_squeeze_details
;
;
_refine_diff_density_max 0.956
_refine_diff_density_min -0.642
_refine_diff_density_rms 0.107
_refine_ls_extinction_method none
_refine_ls_goodness_of_fit_ref 0.902
_refine_ls_hydrogen_treatment constr
_refine_ls_matrix_type full
_refine_ls_number_parameters 348
_refine_ls_number_reflns 8260
_refine_ls_number_restraints 0
_refine_ls_restrained_S_all 0.902
_refine_ls_R_factor_all 0.1027
_refine_ls_R_factor_gt 0.0562
_refine_ls_shift/su_max 0.001
_refine_ls_shift/su_mean 0.000
_refine_ls_structure_factor_coef Fsqd
_refine_ls_weighting_details 'calc w=1/[\s^2^(Fo^2^)+(0.0752P)^2^+0.0000P] where P=(Fo^2^+2Fc^2^)/3'
_refine_ls_weighting_scheme calc
_refine_ls_wR_factor_gt 0.1428
_refine_ls_wR_factor_ref 0.1548
_reflns_number_gt 4451
_reflns_number_total 8260
_reflns_threshold_expression >2sigma(I)
_cod_data_source_file ic7b00538_si_003.cif
_cod_data_source_block 1_Li
_cod_depositor_comments 'Adding full bibliography for 4345639--4345640.cif.'
_cod_original_sg_symbol_H-M C2/c
_cod_original_formula_sum 'C24 H9 Li0.50 O12 Zn2'
_cod_database_code 4345640

loop_
_symmetry_equiv_pos_as_xyz
'x, y, z'
'-x, y, -z+1/2'
'x+1/2, y+1/2, z'
'-x+1/2, y+1/2, -z+1/2'
'-x, -y, -z'
'x, -y, z-1/2'
'-x+1/2, -y+1/2, -z'
'x+1/2, -y+1/2, z-1/2'

loop_
_atom_site_label
_atom_site_type_symbol
_atom_site_fract_x
_atom_site_fract_y
_atom_site_fract_z
_atom_site_U_iso_or_equiv
_atom_site_adp_type
_atom_site_occupancy
_atom_site_symmetry_multiplicity
_atom_site_calc_flag
_atom_site_refinement_flags
Li1 Li 1.0000 0.5546(5) 0.2500 0.033(3) Uani 1 2 d S
Zn1 Zn 0.25964(5) 0.581487(19) 0.33833(2) 0.02511(17) Uani 1 1 d .
Zn2 Zn 0.31666(5) 0.629923(19) 0.48519(2) 0.02339(17) Uani 1 1 d .
O1 O 0.4580(3) 0.60313(13) 0.46955(14) 0.0405(10) Uani 1 1 d .
O2 O 0.4110(3) 0.59016(14) 0.37542(16) 0.0530(12) Uani 1 1 d .
O3 O 0.8671(3) 0.58201(13) 0.27184(14) 0.0451(10) Uani 1 1 d .
O4 O 0.6905(3) 0.57578(12) 0.24037(13) 0.0392(10) Uani 1 1 d .
O5 O 1.1902(3) 0.59433(13) 0.49117(16) 0.0465(10) Uani 1 1 d .
O6 O 1.2391(3) 0.56423(18) 0.5773(2) 0.0832(17) Uani 1 1 d .
O7 O 0.9550(3) 0.47904(15) 0.67660(17) 0.0624(13) Uani 1 1 d .
O8 O 0.7885(3) 0.47186(12) 0.62890(15) 0.0445(10) Uani 1 1 d .
O9 O 0.2626(3) 0.67227(11) 0.42315(13) 0.0411(10) Uani 1 1 d .
O10 O 0.1785(3) 0.63505(12) 0.34767(15) 0.0421(10) Uani 1 1 d .
O11 O 0.1563(3) 0.82536(12) 0.45480(13) 0.0438(11) Uani 1 1 d .
O12 O 0.0760(4) 0.86573(13) 0.38338(18) 0.0724(16) Uani 1 1 d .
C1 C 0.4797(4) 0.59222(17) 0.4190(2) 0.0310(13) Uani 1 1 d .
C2 C 0.5957(4) 0.58427(17) 0.40974(19) 0.0274(12) Uani 1 1 d .
C3 C 0.6254(4) 0.58508(16) 0.35284(19) 0.0281(12) Uani 1 1 d .
H3 H 0.5734 0.5909 0.3219 0.034 Uiso 1 1 calc R
C4 C 0.7363(4) 0.57685(17) 0.34259(18) 0.0271(12) Uani 1 1 d .
C5 C 0.8134(4) 0.56883(17) 0.38899(19) 0.0299(12) Uani 1 1 d .
H5 H 0.8862 0.5642 0.3821 0.036 Uiso 1 1 calc R
C6 C 0.7823(4) 0.56757(16) 0.44639(18) 0.0228(11) Uani 1 1 d .
C7 C 0.6742(4) 0.57598(16) 0.45562(19) 0.0260(11) Uani 1 1 d .
H7 H 0.6536 0.5761 0.4936 0.031 Uiso 1 1 calc R
C8 C 0.7686(4) 0.57847(17) 0.2810(2) 0.0300(12) Uani 1 1 d .
C9 C 0.8668(4) 0.55630(16) 0.49562(19) 0.0263(11) Uani 1 1 d .
C10 C 0.9737(4) 0.56933(17) 0.4948(2) 0.0302(12) Uani 1 1 d .
H10 H 0.9944 0.5859 0.4635 0.036 Uiso 1 1 calc R
C11 C 1.0517(4) 0.55835(16) 0.5399(2) 0.0271(12) Uani 1 1 d .
C12 C 1.0241(4) 0.53234(17) 0.5863(2) 0.0322(13) Uani 1 1 d .
H12 H 1.0766 0.5246 0.6162 0.039 Uiso 1 1 calc R
C13 C 0.9177(4) 0.51833(16) 0.58707(19) 0.0250(11) Uani 1 1 d .
C14 C 0.8380(4) 0.52990(16) 0.54190(18) 0.0278(12) Uani 1 1 d .
H14 H 0.7663 0.5200 0.5428 0.033 Uiso 1 1 calc R
C15 C 1.1716(4) 0.57300(19) 0.5362(2) 0.0373(14) Uani 1 1 d .
C16 C 0.8852(5) 0.48705(18) 0.6346(2) 0.0342(13) Uani 1 1 d .
C17 C 0.1984(4) 0.66943(18) 0.3771(2) 0.0352(14) Uani 1 1 d .
C18 C 0.1456(5) 0.71149(17) 0.3553(2) 0.0383(15) Uani 1 1 d .
C19 C 0.1521(5) 0.74944(17) 0.38875(19) 0.0359(14) Uani 1 1 d .
H19 H 0.1901 0.7490 0.4256 0.043 Uiso 1 1 calc R
C20 C 0.1028(5) 0.78820(17) 0.3680(2) 0.0360(14) Uani 1 1 d .
C21 C 0.0426(5) 0.78836(18) 0.3131(2) 0.0453(16) Uani 1 1 d .
H21 H 0.0088 0.8143 0.2994 0.054 Uiso 1 1 calc R
C22 C 0.0327(5) 0.75031(17) 0.27893(19) 0.0369(14) Uani 1 1 d .
C23 C 0.0845(5) 0.71208(17) 0.3003(2) 0.0377(14) Uani 1 1 d .
H23 H 0.0789 0.6863 0.2780 0.045 Uiso 1 1 calc R
C24 C 0.1105(5) 0.83033(19) 0.4042(2) 0.0396(15) Uani 1 1 d .

loop_
_atom_site_aniso_label
_atom_site_aniso_U_11
_atom_site_aniso_U_22
_atom_site_aniso_U_33
_atom_site_aniso_U_23
_atom_site_aniso_U_13
_atom_site_aniso_U_12
Li1 0.018(6) 0.072(9) 0.009(5) 0.000 -0.002(5) 0.000
Zn1 0.0236(3) 0.0354(4) 0.0157(3) 0.0001(2) -0.0025(2) 0.0001(3)
Zn2 0.0232(3) 0.0313(3) 0.0145(3) -0.0013(2) -0.0052(2) 0.0018(3)
O1 0.029(2) 0.071(3) 0.0209(18) 0.0012(18) 0.0007(17) 0.006(2)
O2 0.024(2) 0.094(3) 0.038(2) -0.014(2) -0.0160(19) 0.007(2)
O3 0.033(2) 0.078(3) 0.0257(19) 0.0110(19) 0.0078(18) 0.013(2)
O4 0.034(2) 0.068(3) 0.0157(16) -0.0004(17) -0.0012(16) 0.003(2)
O5 0.031(2) 0.069(3) 0.040(2) 0.012(2) 0.0066(19) -0.016(2)
O6 0.032(3) 0.129(4) 0.084(3) 0.044(3) -0.023(3) -0.026(3)
O7 0.042(3) 0.099(4) 0.046(2) 0.049(2) -0.002(2) 0.010(3)
O8 0.043(3) 0.049(3) 0.040(2) 0.0175(18) 0.000(2) -0.007(2)
O9 0.061(3) 0.035(2) 0.0222(18) 0.0030(15) -0.0250(19) 0.012(2)
O10 0.049(3) 0.034(2) 0.038(2) -0.0137(17) -0.0218(19) 0.010(2)
O11 0.067(3) 0.043(2) 0.0182(17) -0.0137(16) -0.0129(18) 0.009(2)
O12 0.115(4) 0.034(3) 0.060(3) -0.008(2) -0.042(3) 0.016(3)
C1 0.029(3) 0.038(3) 0.024(3) 0.005(2) -0.008(2) 0.000(3)
C2 0.020(3) 0.042(3) 0.020(2) -0.005(2) -0.003(2) 0.002(3)
C3 0.020(3) 0.046(3) 0.018(2) -0.004(2) -0.003(2) 0.007(3)
C4 0.026(3) 0.041(3) 0.014(2) 0.002(2) -0.001(2) 0.003(3)
C5 0.023(3) 0.047(3) 0.020(2) 0.005(2) 0.003(2) 0.007(3)
C6 0.020(3) 0.035(3) 0.014(2) 0.005(2) 0.002(2) 0.001(2)
C7 0.026(3) 0.039(3) 0.013(2) 0.000(2) 0.003(2) 0.006(3)
C8 0.033(3) 0.039(3) 0.018(2) 0.000(2) 0.002(2) 0.009(3)
C9 0.022(3) 0.035(3) 0.022(2) 0.002(2) 0.001(2) 0.005(2)
C10 0.029(3) 0.042(3) 0.019(2) 0.008(2) -0.004(2) -0.002(3)
C11 0.019(3) 0.030(3) 0.031(3) -0.005(2) -0.005(2) 0.000(2)
C12 0.030(3) 0.042(3) 0.021(2) 0.003(2) -0.017(2) -0.001(3)
C13 0.025(3) 0.030(3) 0.019(2) 0.006(2) -0.007(2) 0.002(2)
C14 0.024(3) 0.043(3) 0.017(2) 0.006(2) 0.003(2) 0.006(3)
C15 0.022(3) 0.050(4) 0.038(3) -0.005(3) -0.002(3) -0.003(3)
C16 0.035(3) 0.048(4) 0.021(3) 0.014(2) 0.008(3) 0.011(3)
C17 0.033(3) 0.043(4) 0.028(3) 0.002(3) -0.006(3) 0.011(3)
C18 0.056(4) 0.034(3) 0.021(2) -0.001(2) -0.021(3) 0.005(3)
C19 0.053(4) 0.043(3) 0.009(2) -0.002(2) -0.014(2) 0.003(3)
C20 0.049(4) 0.036(3) 0.021(3) 0.003(2) -0.009(3) 0.008(3)
C21 0.070(4) 0.033(3) 0.028(3) 0.002(2) -0.029(3) -0.003(3)
C22 0.057(4) 0.030(3) 0.021(2) -0.002(2) -0.011(3) 0.002(3)
C23 0.059(4) 0.032(3) 0.019(2) -0.009(2) -0.010(3) 0.005(3)
C24 0.046(4) 0.040(4) 0.030(3) -0.005(3) -0.016(3) 0.003(3)

loop_
_atom_type_symbol
_atom_type_description
_atom_type_scat_dispersion_real
_atom_type_scat_dispersion_imag
_atom_type_scat_source
C C 0.0033 0.0016 'International Tables Vol C Tables 4.2.6.8 and 6.1.1.4'
H H 0.0000 0.0000 'International Tables Vol C Tables 4.2.6.8 and 6.1.1.4'
Li Li -0.0003 0.0001 'International Tables Vol C Tables 4.2.6.8 and 6.1.1.4'
O O 0.0106 0.0060 'International Tables Vol C Tables 4.2.6.8 and 6.1.1.4'
Zn Zn 0.2839 1.4301 'International Tables Vol C Tables 4.2.6.8 and 6.1.1.4'

loop_
_geom_angle_atom_site_label_1
_geom_angle_atom_site_label_2
_geom_angle_atom_site_label_3
_geom_angle
_geom_angle_site_symmetry_1
_geom_angle_site_symmetry_3
O3 Li1 O3 129.2(8) . 2_755
O3 Li1 O7 100.10(17) . 5_766
O3 Li1 O7 105.01(17) 2_755 5_766
O3 Li1 O7 105.01(17) . 6_565
O3 Li1 O7 100.10(17) 2_755 6_565
O7 Li1 O7 119.1(7) 5_766 6_565
O8 Zn1 O10 119.33(18) 5_666 .
O8 Zn1 O4 115.05(16) 5_666 2_655
O10 Zn1 O4 112.44(15) . 2_655
O8 Zn1 O2 104.63(17) 5_666 .
O10 Zn1 O2 108.29(16) . .
O4 Zn1 O2 93.03(16) 2_655 .
O5 Zn2 O11 115.65(18) 1_455 7_566
O5 Zn2 O1 121.04(18) 1_455 .
O11 Zn2 O1 108.46(16) 7_566 .
O5 Zn2 O9 101.13(16) 1_455 .
O11 Zn2 O9 95.03(15) 7_566 .
O1 Zn2 O9 112.13(15) . .
C1 O1 Zn2 122.4(3) . .
C1 O2 Zn1 152.3(4) . .
C8 O3 Li1 148.9(5) . .
C8 O4 Zn1 113.1(3) . 2_655
C15 O5 Zn2 123.9(3) . 1_655
C16 O7 Li1 149.7(4) . 5_766
C16 O8 Zn1 126.0(3) . 5_666
C17 O9 Zn2 134.5(4) . .
C17 O10 Zn1 132.9(3) . .
C24 O11 Zn2 127.6(4) . 7_566
O2 C1 O1 124.7(5) . .
O2 C1 C2 117.7(5) . .
O1 C1 C2 117.4(4) . .
C7 C2 C3 119.9(5) . .
C7 C2 C1 122.2(4) . .
C3 C2 C1 117.9(4) . .
C2 C3 C4 119.0(4) . .
C2 C3 H3 120.5 . .
C4 C3 H3 120.5 . .
C5 C4 C3 120.1(4) . .
C5 C4 C8 120.9(4) . .
C3 C4 C8 119.0(4) . .
C4 C5 C6 120.4(5) . .
C4 C5 H5 119.8 . .
C6 C5 H5 119.8 . .
C7 C6 C5 118.7(4) . .
C7 C6 C9 122.1(4) . .
C5 C6 C9 119.1(4) . .
C6 C7 C2 121.8(4) . .
C6 C7 H7 119.1 . .
C2 C7 H7 119.1 . .
O3 C8 O4 123.8(4) . .
O3 C8 C4 119.9(4) . .
O4 C8 C4 116.3(5) . .
C10 C9 C14 118.6(4) . .
C10 C9 C6 121.4(4) . .
C14 C9 C6 119.8(5) . .
C9 C10 C11 121.3(5) . .
C9 C10 H10 119.3 . .
C11 C10 H10 119.3 . .
C10 C11 C12 120.6(5) . .
C10 C11 C15 119.2(5) . .
C12 C11 C15 120.1(4) . .
C13 C12 C11 118.7(4) . .
C13 C12 H12 120.7 . .
C11 C12 H12 120.7 . .
C12 C13 C14 120.9(4) . .
C12 C13 C16 120.6(4) . .
C14 C13 C16 118.3(5) . .
C9 C14 C13 119.8(5) . .
C9 C14 H14 120.1 . .
C13 C14 H14 120.1 . .
O6 C15 O5 125.8(5) . .
O6 C15 C11 118.4(5) . .
O5 C15 C11 115.8(5) . .
O7 C16 O8 125.4(5) . .
O7 C16 C13 117.8(5) . .
O8 C16 C13 116.8(4) . .
O10 C17 O9 125.9(5) . .
O10 C17 C18 117.7(4) . .
O9 C17 C18 116.3(5) . .
C19 C18 C23 119.3(5) . .
C19 C18 C17 121.1(4) . .
C23 C18 C17 119.5(4) . .
C18 C19 C20 120.6(4) . .
C18 C19 H19 119.7 . .
C20 C19 H19 119.7 . .
C19 C20 C21 119.5(5) . .
C19 C20 C24 121.1(4) . .
C21 C20 C24 119.4(5) . .
C22 C21 C20 121.1(5) . .
C22 C21 H21 119.4 . .
C20 C21 H21 119.4 . .
C23 C22 C21 118.2(4) . .
C23 C22 C22 120.7(3) . 2
C21 C22 C22 121.1(3) . 2
C22 C23 C18 121.3(4) . .
C22 C23 H23 119.4 . .
C18 C23 H23 119.4 . .
O12 C24 O11 125.1(5) . .
O12 C24 C20 120.8(4) . .
O11 C24 C20 114.1(5) . .

loop_
_geom_bond_atom_site_label_1
_geom_bond_atom_site_label_2
_geom_bond_distance
_geom_bond_site_symmetry_2
Li1 O3 1.933(7) .
Li1 O3 1.933(7) 2_755
Li1 O7 2.005(8) 5_766
Li1 O7 2.005(8) 6_565
Zn1 O8 1.895(4) 5_666
Zn1 O10 1.921(4) .
Zn1 O4 1.966(3) 2_655
Zn1 O2 1.991(4) .
Zn2 O5 1.902(4) 1_455
Zn2 O11 1.938(3) 7_566
Zn2 O1 1.973(4) .
Zn2 O9 1.986(3) .
O1 C1 1.257(6) .
O2 C1 1.254(5) .
O3 C8 1.247(6) .
O4 C8 1.280(6) .
O4 Zn1 1.966(3) 2_655
O5 C15 1.256(6) .
O5 Zn2 1.902(4) 1_655
O6 C15 1.230(6) .
O7 C16 1.256(6) .
O7 Li1 2.005(8) 5_766
O8 C16 1.267(6) .
O8 Zn1 1.895(4) 5_666
O9 C17 1.265(5) .
O10 C17 1.252(6) .
O11 C24 1.255(5) .
O11 Zn2 1.938(3) 7_566
O12 C24 1.231(6) .
C1 C2 1.477(7) .
C2 C7 1.387(6) .
C2 C3 1.387(6) .
C3 C4 1.422(7) .
C3 H3 0.9300 .
C4 C5 1.383(6) .
C4 C8 1.504(6) .
C5 C6 1.405(6) .
C5 H5 0.9300 .
C6 C7 1.384(6) .
C6 C9 1.505(6) .
C7 H7 0.9300 .
C9 C10 1.370(7) .
C9 C14 1.399(6) .
C10 C11 1.388(6) .
C10 H10 0.9300 .
C11 C12 1.389(7) .
C11 C15 1.544(7) .
C12 C13 1.373(7) .
C12 H12 0.9300 .
C13 C14 1.407(6) .
C13 C16 1.524(7) .
C14 H14 0.9300 .
C17 C18 1.493(7) .
C18 C19 1.379(7) .
C18 C23 1.411(6) .
C19 C20 1.383(7) .
C19 H19 0.9300 .
C20 C21 1.406(6) .
C20 C24 1.519(7) .
C21 C22 1.391(7) .
C21 H21 0.9300 .
C22 C23 1.388(7) .
C22 C22 1.492(9) 2
C23 H23 0.9300 .

loop_
_platon_squeeze_void_nr
_platon_squeeze_void_average_x
_platon_squeeze_void_average_y
_platon_squeeze_void_average_z
_platon_squeeze_void_volume
_platon_squeeze_void_count_electrons
1 -0.018 0.000 0.006 4655.3 784.2
